data_2215513
loop_
_publ_author_name
'Zhang, Yu-Xia'
'Liu, Peng'

_publ_section_title
;
 (2-Pyridyl)bis(1,3,4-thiadiazol-2-ylamino)methane
;
_journal_coeditor_code HB2543
_journal_issue 10
_journal_name_full 'Acta Crystallographica Section E'
_journal_page_first o4128
_journal_page_last o4128
_journal_paper_doi 10.1107/S1600536807045473
_journal_volume 63
_journal_year 2007
_chemical_formula_iupac 'C10 H9 N7 S2'
_chemical_formula_moiety 'C10 H9 N7 S2'
_chemical_formula_sum 'C10 H9 N7 S2'
_chemical_formula_weight 291.36
_chemical_name_systematic
;
(2-Pyridyl)bis(1,3,4-thiadiazol-2-ylamino)methane
;
_space_group_IT_number 14
_symmetry_cell_setting monoclinic
_symmetry_space_group_name_Hall '-P 2yn'
_symmetry_space_group_name_H-M 'P 1 21/n 1'
_atom_sites_solution_hydrogens geom
_atom_sites_solution_primary direct
_atom_sites_solution_secondary difmap
_audit_creation_method SHELXL-97
_cell_angle_alpha 90.00
_cell_angle_beta 97.13(3)
_cell_angle_gamma 90.00
_cell_formula_units_Z 4
_cell_length_a 11.283(2)
_cell_length_b 8.7613(18)
_cell_length_c 13.151(3)
_cell_measurement_reflns_used 12640
_cell_measurement_temperature 153(2)
_cell_measurement_theta_max 27.485
_cell_measurement_theta_min 3.395
_cell_volume 1290.0(5)
_computing_cell_refinement 'SAINT (Bruker, 1998)'
_computing_data_collection 'SMART (Bruker, 1998)'
_computing_data_reduction 'SAINT (Bruker, 1998)'
_computing_molecular_graphics 'SHELXTL (Bruker, 1998)'
_computing_publication_material 'SHELXTL (Bruker, 1998)'
_computing_structure_refinement 'SHELXL97 (Sheldrick, 1997)'
_computing_structure_solution 'SHELXS97 (Sheldrick, 1997)'
_diffrn_ambient_temperature 153(2)
_diffrn_measured_fraction_theta_full 0.995
_diffrn_measured_fraction_theta_max 0.995
_diffrn_measurement_device_type 'Bruker P4'
_diffrn_measurement_method \w
_diffrn_radiation_monochromator graphite
_diffrn_radiation_source 'fine-focus sealed tube'
_diffrn_radiation_type MoK\a
_diffrn_radiation_wavelength 0.71073
_diffrn_reflns_av_R_equivalents 0.0258
_diffrn_reflns_av_sigmaI/netI 0.0455
_diffrn_reflns_limit_h_max 14
_diffrn_reflns_limit_h_min -14
_diffrn_reflns_limit_k_max 11
_diffrn_reflns_limit_k_min -11
_diffrn_reflns_limit_l_max 17
_diffrn_reflns_limit_l_min -17
_diffrn_reflns_number 5688
_diffrn_reflns_theta_full 27.51
_diffrn_reflns_theta_max 27.51
_diffrn_reflns_theta_min 3.44
_diffrn_standards_decay_% 0
_diffrn_standards_interval_time 0
_diffrn_standards_number 0
_exptl_absorpt_coefficient_mu 0.410
_exptl_absorpt_correction_T_max 1.000
_exptl_absorpt_correction_T_min 0.983
_exptl_absorpt_correction_type multi-scan
_exptl_absorpt_process_details '(SADABS; Bruker, 1998)'
_exptl_crystal_colour colourless
_exptl_crystal_density_diffrn 1.500
_exptl_crystal_density_method 'not measured'
_exptl_crystal_description block
_exptl_crystal_F_000 600
_exptl_crystal_size_max 0.20
_exptl_crystal_size_mid 0.18
_exptl_crystal_size_min 0.16
_refine_diff_density_max 0.289
_refine_diff_density_min -0.332
_refine_ls_extinction_method none
_refine_ls_goodness_of_fit_ref 1.032
_refine_ls_hydrogen_treatment constr
_refine_ls_matrix_type full
_refine_ls_number_parameters 172
_refine_ls_number_reflns 2953
_refine_ls_number_restraints 0
_refine_ls_restrained_S_all 1.032
_refine_ls_R_factor_all 0.0712
_refine_ls_R_factor_gt 0.0374
_refine_ls_shift/su_max 0.001
_refine_ls_shift/su_mean 0.000
_refine_ls_structure_factor_coef Fsqd
_refine_ls_weighting_details 'calc w=1/[\s^2^(Fo^2^)+(0.0492P)^2^] where P=(Fo^2^+2Fc^2^)/3'
_refine_ls_weighting_scheme calc
_refine_ls_wR_factor_gt 0.0878
_refine_ls_wR_factor_ref 0.0950
_reflns_number_gt 1908
_reflns_number_total 2953
_reflns_threshold_expression I>2\s(I)
_cod_data_source_file hb2543.cif
_cod_data_source_block I
_cod_original_sg_symbol_H-M 'P 21/n'
_cod_database_code 2215513
_cod_database_fobs_code 2215513

loop_
_symmetry_equiv_pos_as_xyz
'x, y, z'
'-x+1/2, y+1/2, -z+1/2'
'-x, -y, -z'
'x-1/2, -y-1/2, z-1/2'

loop_
_atom_site_type_symbol
_atom_site_label
_atom_site_fract_x
_atom_site_fract_y
_atom_site_fract_z
_atom_site_U_iso_or_equiv
_atom_site_adp_type
_atom_site_calc_flag
_atom_site_refinement_flags
_atom_site_occupancy
C C1 0.39112(15) 0.06831(18) 0.76159(12) 0.0325(4) Uani d . 1
C C2 0.55007(17) -0.0844(2) 0.82008(16) 0.0514(5) Uani d . 1
H H2 0.5793 -0.1714 0.8552 0.062 Uiso calc R 1
C C3 0.62985(18) 0.0092(2) 0.77961(16) 0.0526(5) Uani d . 1
H H3 0.7109 -0.0138 0.7871 0.063 Uiso calc R 1
C C4 0.58714(18) 0.1363(2) 0.72823(15) 0.0508(5) Uani d . 1
H H4 0.6389 0.2016 0.6996 0.061 Uiso calc R 1
C C5 0.46582(17) 0.1680(2) 0.71879(13) 0.0429(5) Uani d . 1
H H5 0.4353 0.2549 0.6843 0.052 Uiso calc R 1
C C6 0.25742(15) 0.09060(19) 0.75500(12) 0.0345(4) Uani d . 1
H H6 0.2199 -0.0105 0.7517 0.041 Uiso calc R 1
C C7 0.17955(14) 0.10493(19) 0.57373(13) 0.0345(4) Uani d . 1
C C8 0.1164(2) 0.0319(2) 0.40249(15) 0.0539(5) Uani d . 1
H H8 0.0864 0.0218 0.3337 0.065 Uiso calc R 1
C C9 0.11296(16) 0.1562(2) 0.86842(13) 0.0381(4) Uani d . 1
C C10 -0.0725(2) 0.1710(3) 0.93144(19) 0.0695(7) Uani d . 1
H H10 -0.1392 0.1909 0.9644 0.083 Uiso calc R 1
N N1 0.43237(13) -0.05732(15) 0.81182(12) 0.0411(4) Uani d . 1
N N2 0.20837(14) 0.17587(16) 0.66401(11) 0.0410(4) Uani d . 1
H H2A 0.1978 0.2728 0.6682 0.049 Uiso calc R 1
N N3 0.20509(14) -0.03795(17) 0.55573(11) 0.0433(4) Uani d . 1
N N4 0.16735(16) -0.07900(18) 0.45482(12) 0.0534(4) Uani d . 1
N N5 0.22648(13) 0.16712(16) 0.84586(11) 0.0388(4) Uani d . 1
H H5A 0.2792 0.2184 0.8846 0.047 Uiso calc R 1
N N6 0.03642(14) 0.05646(18) 0.82607(13) 0.0496(4) Uani d . 1
N N7 -0.07234(16) 0.0652(2) 0.86360(15) 0.0657(5) Uani d . 1
S S1 0.10722(5) 0.20038(6) 0.46841(4) 0.04768(17) Uani d . 1
S S2 0.05728(5) 0.27312(7) 0.95736(4) 0.06054(19) Uani d . 1

loop_
_atom_site_aniso_label
_atom_site_aniso_U_11
_atom_site_aniso_U_22
_atom_site_aniso_U_33
_atom_site_aniso_U_12
_atom_site_aniso_U_13
_atom_site_aniso_U_23
C1 0.0361(10) 0.0303(9) 0.0306(9) -0.0021(7) 0.0020(7) -0.0041(7)
C2 0.0401(12) 0.0420(11) 0.0689(14) 0.0063(9) -0.0055(10) 0.0012(10)
C3 0.0323(11) 0.0615(14) 0.0632(14) -0.0034(10) 0.0028(10) -0.0130(11)
C4 0.0488(13) 0.0568(13) 0.0484(12) -0.0155(10) 0.0119(10) -0.0039(10)
C5 0.0491(12) 0.0382(10) 0.0414(11) -0.0061(9) 0.0052(9) 0.0050(8)
C6 0.0380(10) 0.0303(9) 0.0344(10) 0.0012(7) 0.0018(7) -0.0035(7)
C7 0.0313(10) 0.0363(10) 0.0358(10) 0.0020(7) 0.0033(7) 0.0017(8)
C8 0.0639(14) 0.0591(13) 0.0366(11) -0.0043(11) -0.0022(10) -0.0014(10)
C9 0.0411(11) 0.0380(10) 0.0348(10) 0.0012(8) 0.0026(8) -0.0023(8)
C10 0.0451(14) 0.0941(18) 0.0721(16) -0.0046(12) 0.0190(11) -0.0144(14)
N1 0.0385(9) 0.0324(8) 0.0506(9) -0.0012(7) -0.0011(7) 0.0057(7)
N2 0.0530(10) 0.0298(8) 0.0382(9) 0.0069(7) -0.0023(7) -0.0019(7)
N3 0.0527(10) 0.0382(9) 0.0376(9) 0.0060(7) -0.0001(7) -0.0035(7)
N4 0.0708(12) 0.0486(10) 0.0386(10) -0.0010(9) -0.0016(8) -0.0094(8)
N5 0.0344(9) 0.0441(9) 0.0375(9) -0.0054(7) 0.0024(7) -0.0114(7)
N6 0.0388(9) 0.0554(10) 0.0542(10) -0.0067(8) 0.0042(8) -0.0112(8)
N7 0.0417(11) 0.0844(14) 0.0713(13) -0.0134(10) 0.0086(9) -0.0122(11)
S1 0.0522(3) 0.0472(3) 0.0414(3) 0.0072(2) -0.0028(2) 0.0083(2)
S2 0.0534(4) 0.0723(4) 0.0590(4) -0.0035(3) 0.0191(3) -0.0240(3)

loop_
_atom_type_symbol
_atom_type_description
_atom_type_scat_dispersion_real
_atom_type_scat_dispersion_imag
_atom_type_scat_source
C C 0.0033 0.0016 'International Tables Vol C Tables 4.2.6.8 and 6.1.1.4'
H H 0.0000 0.0000 'International Tables Vol C Tables 4.2.6.8 and 6.1.1.4'
N N 0.0061 0.0033 'International Tables Vol C Tables 4.2.6.8 and 6.1.1.4'
S S 0.1246 0.1234 'International Tables Vol C Tables 4.2.6.8 and 6.1.1.4'

loop_
_geom_angle_atom_site_label_1
_geom_angle_atom_site_label_2
_geom_angle_atom_site_label_3
_geom_angle
N1 C1 C5 121.96(17)
N1 C1 C6 114.72(14)
C5 C1 C6 123.32(16)
N1 C2 C3 123.64(19)
N1 C2 H2 118.2
C3 C2 H2 118.2
C4 C3 C2 118.21(19)
C4 C3 H3 120.9
C2 C3 H3 120.9
C3 C4 C5 119.58(18)
C3 C4 H4 120.2
C5 C4 H4 120.2
C1 C5 C4 118.80(18)
C1 C5 H5 120.6
C4 C5 H5 120.6
N5 C6 N2 109.47(14)
N5 C6 C1 110.65(14)
N2 C6 C1 112.76(14)
N5 C6 H6 107.9
N2 C6 H6 107.9
C1 C6 H6 107.9
N3 C7 N2 124.47(16)
N3 C7 S1 114.09(13)
N2 C7 S1 121.42(13)
N4 C8 S1 115.44(15)
N4 C8 H8 122.3
S1 C8 H8 122.3
N6 C9 N5 123.27(16)
N6 C9 S2 114.12(14)
N5 C9 S2 122.60(13)
N7 C10 S2 116.03(17)
N7 C10 H10 122.0
S2 C10 H10 122.0
C1 N1 C2 117.80(16)
C7 N2 C6 120.86(14)
C7 N2 H2A 119.6
C6 N2 H2A 119.6
C7 N3 N4 111.77(15)
C8 N4 N3 112.31(15)
C9 N5 C6 118.61(14)
C9 N5 H5A 120.7
C6 N5 H5A 120.7
C9 N6 N7 112.40(16)
C10 N7 N6 111.47(18)
C8 S1 C7 86.39(10)
C10 S2 C9 85.96(11)

loop_
_geom_bond_atom_site_label_1
_geom_bond_atom_site_label_2
_geom_bond_distance
C1 N1 1.337(2)
C1 C5 1.382(2)
C1 C6 1.513(2)
C2 N1 1.340(2)
C2 C3 1.373(3)
C2 H2 0.9300
C3 C4 1.360(3)
C3 H3 0.9300
C4 C5 1.387(3)
C4 H4 0.9300
C5 H5 0.9300
C6 N5 1.450(2)
C6 N2 1.460(2)
C6 H6 0.9800
C7 N3 1.313(2)
C7 N2 1.344(2)
C7 S1 1.7330(18)
C8 N4 1.284(2)
C8 S1 1.722(2)
C8 H8 0.9300
C9 N6 1.304(2)
C9 N5 1.354(2)
C9 S2 1.7307(18)
C10 N7 1.287(3)
C10 S2 1.714(2)
C10 H10 0.9300
N2 H2A 0.8600
N3 N4 1.390(2)
N5 H5A 0.8600
N6 N7 1.380(2)

loop_
_geom_hbond_atom_site_label_D
_geom_hbond_atom_site_label_H
_geom_hbond_atom_site_label_A
_geom_hbond_site_symmetry_A
_geom_hbond_distance_DH
_geom_hbond_distance_HA
_geom_hbond_distance_DA
_geom_hbond_angle_DHA
N2 H2A N1 2_556 0.86 2.13 2.866(2) 143
N5 H5A N3 2_556 0.86 2.27 2.949(2) 136

loop_
_geom_torsion_atom_site_label_1
_geom_torsion_atom_site_label_2
_geom_torsion_atom_site_label_3
_geom_torsion_atom_site_label_4
_geom_torsion
N1 C2 C3 C4 0.0(3)
C2 C3 C4 C5 0.4(3)
N1 C1 C5 C4 0.1(3)
C6 C1 C5 C4 -179.31(15)
C3 C4 C5 C1 -0.4(3)
N1 C1 C6 N5 85.31(18)
C5 C1 C6 N5 -95.21(18)
N1 C1 C6 N2 -151.70(15)
C5 C1 C6 N2 27.8(2)
C5 C1 N1 C2 0.2(3)
C6 C1 N1 C2 179.69(15)
C3 C2 N1 C1 -0.3(3)
N3 C7 N2 C6 -8.6(3)
S1 C7 N2 C6 173.28(12)
N5 C6 N2 C7 -151.96(15)
C1 C6 N2 C7 84.40(19)
N2 C7 N3 N4 -178.27(15)
S1 C7 N3 N4 0.01(19)
S1 C8 N4 N3 0.0(2)
C7 N3 N4 C8 0.0(2)
N6 C9 N5 C6 14.7(3)
S2 C9 N5 C6 -165.92(13)
N2 C6 N5 C9 74.84(19)
C1 C6 N5 C9 -160.28(14)
N5 C9 N6 N7 178.40(17)
S2 C9 N6 N7 -1.1(2)
S2 C10 N7 N6 0.5(3)
C9 N6 N7 C10 0.4(3)
N4 C8 S1 C7 0.04(17)
N3 C7 S1 C8 -0.03(15)
N2 C7 S1 C8 178.31(15)
N7 C10 S2 C9 -0.9(2)
N6 C9 S2 C10 1.09(16)
N5 C9 S2 C10 -178.39(17)

loop_
_cod_related_entry_id
_cod_related_entry_database
_cod_related_entry_code
1 ChemSpider 21123359
